data_1556321
loop_
_publ_author_name
'O'Neill, James A. T.'
'Rosair, Georgina M.'
'Lee, Ai-Lan'

_publ_section_title
;
 Gold(iii)--oxo complexes as catalysts in intramolecular hydroamination
;
_journal_issue 9
_journal_name_full 'Catalysis Science &amp; Technology'
_journal_page_first 1818
_journal_paper_doi 10.1039/c2cy20255g
_journal_volume 2
_journal_year 2012
_chemical_formula_moiety 'C12 H12 Au Cl3 N2'
_chemical_formula_sum 'C12 H12 Au Cl3 N2'
_chemical_formula_weight 487.56
_space_group_crystal_system monoclinic
_space_group_IT_number 14
_space_group_name_Hall '-P 2yn'
_space_group_name_H-M_alt 'P 1 21/n 1'
_atom_sites_solution_hydrogens geom
_atom_sites_solution_primary direct
_atom_sites_solution_secondary difmap
_audit_creation_date 2011-10-21
_audit_creation_method
;
Olex2 1.1
(compiled 2011.09.07 svn.r1971, GUI svn.r3853)
;
_cell_angle_alpha 90.00
_cell_angle_beta 113.590(8)
_cell_angle_gamma 90.00
_cell_formula_units_Z 8
_cell_length_a 18.1080(10)
_cell_length_b 9.5124(5)
_cell_length_c 18.3546(12)
_cell_measurement_reflns_used 11732
_cell_measurement_temperature 100(2)
_cell_measurement_theta_max 27.5
_cell_measurement_theta_min 3.1
_cell_volume 2897.4(3)
_computing_molecular_graphics
;
O. V. Dolomanov, L. J. Bourhis, R. J. Gildea, J. A. K. Howard and H. Puschmann,
OLEX2: a complete structure solution, refinement and analysis program.
J. Appl. Cryst. (2009). 42, 339-341.
;
_computing_publication_material
;
O. V. Dolomanov, L. J. Bourhis, R. J. Gildea, J. A. K. Howard and H. Puschmann,
OLEX2: a complete structure solution, refinement and analysis program.
J. Appl. Cryst. (2009). 42, 339-341.
;
_computing_structure_refinement
;
XL, G.M. Sheldrick, Acta Cryst.
(2008). A64, 112-122
;
_computing_structure_solution 'SHELXS-97 (Sheldrick, 1990)'
_diffrn_ambient_temperature 100.15
_diffrn_detector_area_resol_mean 28.5714
_diffrn_measured_fraction_theta_full 0.994
_diffrn_measured_fraction_theta_max 0.990
_diffrn_measurement_method 'profile data from \w-scans'
_diffrn_radiation_monochromator Confocal
_diffrn_radiation_type Molybdenum
_diffrn_radiation_wavelength 0.710747
_diffrn_reflns_av_R_equivalents 0.0217
_diffrn_reflns_av_unetI/netI 0.0278
_diffrn_reflns_limit_h_max 23
_diffrn_reflns_limit_h_min -23
_diffrn_reflns_limit_k_max 12
_diffrn_reflns_limit_k_min -11
_diffrn_reflns_limit_l_max 23
_diffrn_reflns_limit_l_min -13
_diffrn_reflns_number 13122
_diffrn_reflns_theta_full 25.00
_diffrn_reflns_theta_max 27.48
_diffrn_reflns_theta_min 3.10
_diffrn_source 'Rotating Anode'
_diffrn_source_current 55.0
_diffrn_source_power 2.475
_diffrn_source_voltage 45.0
_exptl_absorpt_coefficient_mu 10.691
_exptl_absorpt_correction_T_max 0.8146
_exptl_absorpt_correction_T_min 0.4818
_exptl_absorpt_correction_type multi-scan
_exptl_absorpt_process_details 'SADABS (Bruker, 2009)'
_exptl_crystal_colour Orange
_exptl_crystal_density_diffrn 2.235
_exptl_crystal_density_method 'not measured'
_exptl_crystal_description Block
_exptl_crystal_F_000 1824
_exptl_crystal_size_max 0.08
_exptl_crystal_size_mid 0.03
_exptl_crystal_size_min 0.02
_refine_diff_density_max 0.898
_refine_diff_density_min -0.777
_refine_diff_density_rms 0.118
_refine_ls_extinction_method none
_refine_ls_goodness_of_fit_ref 1.044
_refine_ls_hydrogen_treatment constr
_refine_ls_matrix_type full
_refine_ls_number_parameters 329
_refine_ls_number_reflns 6581
_refine_ls_number_restraints 0
_refine_ls_restrained_S_all 1.044
_refine_ls_R_factor_all 0.0199
_refine_ls_R_factor_gt 0.0175
_refine_ls_shift/su_max 0.003
_refine_ls_shift/su_mean 0.000
_refine_ls_structure_factor_coef Fsqd
_refine_ls_weighting_details 'calc w=1/[\s^2^(Fo^2^)+(0.0196P)^2^+1.5398P] where P=(Fo^2^+2Fc^2^)/3'
_refine_ls_weighting_scheme calc
_refine_ls_wR_factor_gt 0.0437
_refine_ls_wR_factor_ref 0.0447
_reflns_number_gt 6001
_reflns_number_total 6581
_reflns_threshold_expression >2sigma(I)
_cod_data_source_file c2cy20255g.txt
_cod_data_source_block 2011ncs0405a
_cod_depositor_comments
;
The following automatic conversions were performed:

data item '_exptl_absorpt_correction_type' value 'Multi-scan' was
changed to 'multi-scan' in accordance with the
/home/saulius/struct/COD-crude-data/automatic-downloads/DataCite-retrospective/RSC/depositions/lib/dictionaries/cif_core.dic
dictionary named 'cif_core.dic' version 2.4.2 last updated on
2011-04-26.

Automatic conversion script
Id: cif_fix_values 6909 2019-04-08 15:41:33Z antanas 

2022-05-06
Z value and formula fixed to values more according to usual
chemical conventions.                 miguel
;
_cod_original_formula_moiety '2(C12 H12 Au Cl3 N2)'
_cod_original_formula_units_Z 4
_cod_database_code 1556321

loop_
_space_group_symop_id
_space_group_symop_operation_xyz
1 'x, y, z'
2 '-x+1/2, y+1/2, -z+1/2'
3 '-x, -y, -z'
4 'x-1/2, -y-1/2, z-1/2'

loop_
_atom_site_label
_atom_site_type_symbol
_atom_site_fract_x
_atom_site_fract_y
_atom_site_fract_z
_atom_site_U_iso_or_equiv
_atom_site_adp_type
_atom_site_occupancy
_atom_site_symmetry_multiplicity
_atom_site_calc_flag
_atom_site_refinement_flags
Au1A Au 0.319442(5) 0.218817(9) 0.465523(5) 0.01194(3) Uani 1 1 d .
Au1B Au 0.465253(6) 0.785386(9) 0.823642(5) 0.01235(3) Uani 1 1 d .
Cl2B Cl 0.40152(4) 0.84285(7) 0.90494(4) 0.02131(14) Uani 1 1 d .
Cl1B Cl 0.53951(4) 0.75053(8) 0.74960(4) 0.02189(14) Uani 1 1 d .
Cl2A Cl 0.25087(4) 0.26968(7) 0.54295(4) 0.01838(13) Uani 1 1 d .
Cl1A Cl 0.39515(4) 0.15628(7) 0.39636(4) 0.02210(14) Uani 1 1 d .
C19A C 0.26739(19) 0.7081(3) 0.3827(2) 0.0282(7) Uani 1 1 d .
H19A H 0.2299 0.7645 0.3419 0.034 Uiso 1 1 calc R
C12B C 0.3824(2) 0.2955(3) 0.76950(19) 0.0276(7) Uani 1 1 d .
H12B H 0.3415 0.2397 0.7316 0.033 Uiso 1 1 calc R
C12A C 0.54155(18) 0.2710(3) 0.66597(18) 0.0252(7) Uani 1 1 d .
H12A H 0.5772 0.2097 0.7051 0.030 Uiso 1 1 calc R
N1A N 0.42040(13) 0.3067(2) 0.55220(12) 0.0135(4) Uani 1 1 d .
C11A C 0.47180(16) 0.2181(3) 0.60692(17) 0.0179(6) Uani 1 1 d .
N1B N 0.43097(12) 0.5214(3) 0.82277(12) 0.0165(5) Uani 1 1 d .
C22B C 0.61114(17) 0.9355(3) 0.94807(16) 0.0224(6) Uani 1 1 d .
H22A H 0.5649 0.9817 0.9528 0.034 Uiso 1 1 calc R
H22B H 0.6064 0.9431 0.8931 0.034 Uiso 1 1 calc R
H22C H 0.6610 0.9812 0.9838 0.034 Uiso 1 1 calc R
C19B C 0.67057(18) 0.7315(3) 1.04045(18) 0.0252(7) Uani 1 1 d .
H19B H 0.7106 0.7923 1.0756 0.030 Uiso 1 1 calc R
C11B C 0.37449(16) 0.4416(3) 0.76901(15) 0.0190(5) Uani 1 1 d .
C15B C 0.49661(15) 0.4616(3) 0.87767(15) 0.0154(5) Uani 1 1 d .
N2A N 0.32467(12) 0.4832(2) 0.42851(12) 0.0145(4) Uani 1 1 d .
C22A C 0.21648(18) 0.4909(3) 0.29782(16) 0.0292(7) Uani 1 1 d .
H22D H 0.1649 0.5409 0.2750 0.044 Uiso 1 1 calc R
H22E H 0.2072 0.3940 0.3102 0.044 Uiso 1 1 calc R
H22F H 0.2416 0.4903 0.2594 0.044 Uiso 1 1 calc R
C17B C 0.61318(15) 0.5034(3) 1.00721(15) 0.0205(6) Uani 1 1 d .
H17B H 0.6128 0.4067 1.0198 0.025 Uiso 1 1 calc R
C20A C 0.27082(16) 0.5633(3) 0.37209(16) 0.0195(5) Uani 1 1 d .
C14B C 0.50923(19) 0.3163(3) 0.88067(18) 0.0261(6) Uani 1 1 d .
H14B H 0.5567 0.2757 0.9193 0.031 Uiso 1 1 calc R
C14A C 0.50593(16) 0.5003(3) 0.61145(15) 0.0220(6) Uani 1 1 d .
H14A H 0.5179 0.5975 0.6118 0.026 Uiso 1 1 calc R
C18B C 0.67003(16) 0.5920(3) 1.05926(16) 0.0241(6) Uani 1 1 d .
H18B H 0.7087 0.5566 1.1080 0.029 Uiso 1 1 calc R
C21A C 0.45176(17) 0.0657(3) 0.60258(18) 0.0251(6) Uani 1 1 d .
H21D H 0.4552 0.0248 0.5551 0.038 Uiso 1 1 calc R
H21E H 0.3969 0.0540 0.5998 0.038 Uiso 1 1 calc R
H21F H 0.4899 0.0180 0.6500 0.038 Uiso 1 1 calc R
C13A C 0.55909(17) 0.4121(4) 0.66786(16) 0.0274(7) Uani 1 1 d .
H13A H 0.6073 0.4483 0.7076 0.033 Uiso 1 1 calc R
C20B C 0.61279(17) 0.7841(3) 0.97009(16) 0.0174(5) Uani 1 1 d .
N2B N 0.55632(13) 0.6953(2) 0.92016(12) 0.0131(4) Uani 1 1 d .
C13B C 0.4501(2) 0.2330(3) 0.8254(2) 0.0328(7) Uani 1 1 d .
H13B H 0.4563 0.1338 0.8261 0.039 Uiso 1 1 calc R
C21B C 0.30328(17) 0.5172(3) 0.70953(17) 0.0270(6) Uani 1 1 d .
H21A H 0.3182 0.5591 0.6686 0.040 Uiso 1 1 calc R
H21B H 0.2861 0.5914 0.7364 0.040 Uiso 1 1 calc R
H21C H 0.2590 0.4505 0.6848 0.040 Uiso 1 1 calc R
C17A C 0.37464(18) 0.6852(3) 0.51071(19) 0.0268(6) Uani 1 1 d .
H17A H 0.4112 0.7248 0.5593 0.032 Uiso 1 1 calc R
C16B C 0.55637(15) 0.5557(3) 0.93617(15) 0.0146(5) Uani 1 1 d .
C16A C 0.37574(15) 0.5421(3) 0.49576(15) 0.0161(5) Uani 1 1 d .
C15A C 0.43520(15) 0.4476(3) 0.55442(14) 0.0149(5) Uani 1 1 d .
Cl3A Cl 0.20909(4) 0.11057(7) 0.37404(4) 0.02221(14) Uani 1 1 d .
C18A C 0.3188(2) 0.7683(3) 0.4529(2) 0.0353(8) Uani 1 1 d .
H18A H 0.3160 0.8663 0.4615 0.042 Uiso 1 1 calc R
Cl3B Cl 0.36588(4) 0.89279(7) 0.71960(4) 0.02276(14) Uani 1 1 d .

loop_
_atom_site_aniso_label
_atom_site_aniso_U_11
_atom_site_aniso_U_22
_atom_site_aniso_U_33
_atom_site_aniso_U_23
_atom_site_aniso_U_13
_atom_site_aniso_U_12
Au1A 0.01200(5) 0.01124(5) 0.01262(5) -0.00051(3) 0.00497(4) -0.00020(3)
Au1B 0.01337(6) 0.01180(5) 0.01152(5) 0.00017(3) 0.00460(4) -0.00030(3)
Cl2B 0.0225(3) 0.0246(3) 0.0217(3) 0.0035(3) 0.0140(3) 0.0068(3)
Cl1B 0.0242(3) 0.0282(3) 0.0172(3) -0.0010(3) 0.0125(3) 0.0012(3)
Cl2A 0.0164(3) 0.0215(3) 0.0204(3) -0.0015(3) 0.0108(3) 0.0005(2)
Cl1A 0.0238(3) 0.0246(3) 0.0239(3) -0.0080(3) 0.0158(3) -0.0032(3)
C19A 0.0230(16) 0.0202(15) 0.0381(18) 0.0092(13) 0.0089(14) 0.0033(11)
C12B 0.0326(18) 0.0204(15) 0.0250(16) -0.0046(12) 0.0063(14) -0.0085(12)
C12A 0.0160(15) 0.0389(19) 0.0159(13) 0.0072(13) 0.0013(11) 0.0058(12)
N1A 0.0105(10) 0.0181(10) 0.0110(10) -0.0001(9) 0.0033(8) 0.0009(8)
C11A 0.0138(13) 0.0219(14) 0.0185(13) 0.0041(11) 0.0070(11) 0.0033(10)
N1B 0.0161(11) 0.0167(11) 0.0157(11) -0.0019(9) 0.0053(9) -0.0009(8)
C22B 0.0239(15) 0.0195(14) 0.0235(14) -0.0078(12) 0.0091(12) -0.0085(11)
C19B 0.0178(15) 0.0357(18) 0.0182(14) -0.0081(13) 0.0031(12) -0.0062(12)
C11B 0.0208(14) 0.0167(13) 0.0169(12) -0.0023(11) 0.0050(11) -0.0039(10)
C15B 0.0161(13) 0.0170(12) 0.0130(11) -0.0003(10) 0.0058(10) -0.0009(10)
N2A 0.0137(11) 0.0158(10) 0.0125(10) 0.0019(9) 0.0038(9) 0.0002(8)
C22A 0.0265(16) 0.0344(17) 0.0192(14) 0.0043(13) 0.0011(12) 0.0025(13)
C17B 0.0153(13) 0.0267(15) 0.0187(13) 0.0016(12) 0.0059(11) 0.0047(11)
C20A 0.0160(13) 0.0219(14) 0.0194(13) 0.0071(12) 0.0056(11) 0.0018(10)
C14B 0.0298(17) 0.0169(13) 0.0257(15) 0.0004(13) 0.0047(13) 0.0046(12)
C14A 0.0216(14) 0.0258(15) 0.0176(13) -0.0065(12) 0.0068(11) -0.0054(11)
C18B 0.0165(14) 0.0358(16) 0.0160(12) -0.0001(13) 0.0023(11) 0.0033(12)
C21A 0.0216(15) 0.0228(14) 0.0289(15) 0.0102(13) 0.0082(12) 0.0093(11)
C13A 0.0186(14) 0.0416(19) 0.0164(13) -0.0038(13) 0.0012(11) -0.0037(13)
C20B 0.0169(14) 0.0197(14) 0.0161(13) -0.0061(11) 0.0070(11) -0.0031(10)
N2B 0.0105(10) 0.0162(10) 0.0109(10) -0.0035(9) 0.0024(8) -0.0013(8)
C13B 0.0426(19) 0.0125(14) 0.036(2) -0.0010(13) 0.0076(15) -0.0018(13)
C21B 0.0198(15) 0.0254(15) 0.0255(15) -0.0026(13) -0.0017(12) -0.0032(12)
C17A 0.0264(16) 0.0157(13) 0.0306(16) -0.0051(13) 0.0034(13) -0.0020(12)
C16B 0.0131(12) 0.0161(12) 0.0154(12) -0.0003(10) 0.0066(10) 0.0015(9)
C16A 0.0166(13) 0.0139(12) 0.0181(12) -0.0003(11) 0.0072(10) -0.0003(10)
C15A 0.0164(13) 0.0163(12) 0.0115(11) -0.0031(10) 0.0049(10) -0.0018(10)
Cl3A 0.0195(3) 0.0238(3) 0.0198(3) -0.0059(3) 0.0042(3) -0.0078(3)
C18A 0.033(2) 0.0113(14) 0.053(2) 0.0031(14) 0.0093(17) 0.0014(12)
Cl3B 0.0211(3) 0.0240(3) 0.0188(3) 0.0077(3) 0.0034(3) 0.0037(3)

loop_
_atom_type_symbol
_atom_type_description
_atom_type_scat_dispersion_real
_atom_type_scat_dispersion_imag
_atom_type_scat_source
C C 0.0033 0.0016 'International Tables Vol C Tables 4.2.6.8 and 6.1.1.4'
H H 0.0000 0.0000 'International Tables Vol C Tables 4.2.6.8 and 6.1.1.4'
N N 0.0061 0.0033 'International Tables Vol C Tables 4.2.6.8 and 6.1.1.4'
Cl Cl 0.1484 0.1585 'International Tables Vol C Tables 4.2.6.8 and 6.1.1.4'
Au Au -2.0133 8.8022 'International Tables Vol C Tables 4.2.6.8 and 6.1.1.4'

loop_
_geom_angle_atom_site_label_1
_geom_angle_atom_site_label_2
_geom_angle_atom_site_label_3
_geom_angle
Cl2A Au1A Cl1A 175.22(2)
Cl2A Au1A N2A 92.47(5)
Cl1A Au1A N2A 90.80(5)
N1A Au1A Cl2A 88.22(6)
N1A Au1A Cl1A 89.45(6)
N1A Au1A N2A 72.39(8)
N1A Au1A Cl3A 176.75(6)
Cl3A Au1A Cl2A 91.11(2)
Cl3A Au1A Cl1A 90.98(2)
Cl3A Au1A N2A 110.82(5)
Cl2B Au1B N1B 93.07(5)
Cl1B Au1B Cl2B 172.91(3)
Cl1B Au1B N1B 93.00(5)
N2B Au1B Cl2B 88.72(6)
N2B Au1B Cl1B 89.54(6)
N2B Au1B N1B 73.08(8)
N2B Au1B Cl3B 177.83(6)
Cl3B Au1B Cl2B 90.24(2)
Cl3B Au1B Cl1B 91.26(3)
Cl3B Au1B N1B 108.88(5)
C20A C19A H19A 120.3
C18A C19A H19A 120.3
C18A C19A C20A 119.4(3)
C11B C12B H12B 120.2
C13B C12B H12B 120.2
C13B C12B C11B 119.5(3)
C11A C12A H12A 119.9
C13A C12A H12A 119.9
C13A C12A C11A 120.1(3)
C11A N1A Au1A 117.02(18)
C11A N1A C15A 121.3(2)
C15A N1A Au1A 121.64(18)
C12A C11A C21A 121.4(3)
N1A C11A C12A 119.6(3)
N1A C11A C21A 119.0(3)
C11B N1B Au1B 131.82(18)
C11B N1B C15B 120.0(2)
C15B N1B Au1B 105.64(16)
H22A C22B H22B 109.5
H22A C22B H22C 109.5
H22B C22B H22C 109.5
C20B C22B H22A 109.5
C20B C22B H22B 109.5
C20B C22B H22C 109.5
C18B C19B H19B 119.9
C18B C19B C20B 120.3(3)
C20B C19B H19B 119.9
C12B C11B C21B 122.6(3)
N1B C11B C12B 120.9(3)
N1B C11B C21B 116.5(2)
N1B C15B C14B 122.1(3)
N1B C15B C16B 117.3(2)
C14B C15B C16B 120.5(3)
C20A N2A Au1A 131.03(17)
C16A N2A Au1A 104.32(16)
C16A N2A C20A 119.8(2)
H22D C22A H22E 109.5
H22D C22A H22F 109.5
H22E C22A H22F 109.5
C20A C22A H22D 109.5
C20A C22A H22E 109.5
C20A C22A H22F 109.5
C18B C17B H17B 120.0
C18B C17B C16B 120.0(3)
C16B C17B H17B 120.0
C19A C20A C22A 122.2(3)
N2A C20A C19A 120.8(3)
N2A C20A C22A 116.9(2)
C15B C14B H14B 121.0
C13B C14B C15B 117.9(3)
C13B C14B H14B 121.0
C13A C14A H14A 119.9
C13A C14A C15A 120.3(3)
C15A C14A H14A 119.9
C19B C18B C17B 119.7(3)
C19B C18B H18B 120.1
C17B C18B H18B 120.1
C11A C21A H21D 109.5
C11A C21A H21E 109.5
C11A C21A H21F 109.5
H21D C21A H21E 109.5
H21D C21A H21F 109.5
H21E C21A H21F 109.5
C12A C13A C14A 119.3(3)
C12A C13A H13A 120.4
C14A C13A H13A 120.4
C19B C20B C22B 121.7(3)
N2B C20B C22B 119.3(2)
N2B C20B C19B 119.0(2)
C20B N2B Au1B 116.58(18)
C16B N2B Au1B 121.51(18)
C16B N2B C20B 121.7(2)
C12B C13B C14B 119.5(3)
C12B C13B H13B 120.2
C14B C13B H13B 120.2
C11B C21B H21A 109.5
C11B C21B H21B 109.5
C11B C21B H21C 109.5
H21A C21B H21B 109.5
H21A C21B H21C 109.5
H21B C21B H21C 109.5
C16A C17A H17A 120.9
C18A C17A H17A 120.9
C18A C17A C16A 118.2(3)
C17B C16B C15B 121.0(2)
N2B C16B C15B 119.8(2)
N2B C16B C17B 119.2(2)
N2A C16A C17A 122.3(3)
N2A C16A C15A 116.8(2)
C17A C16A C15A 120.9(3)
N1A C15A C14A 119.3(3)
N1A C15A C16A 119.8(2)
C14A C15A C16A 120.9(2)
C19A C18A C17A 119.5(3)
C19A C18A H18A 120.2
C17A C18A H18A 120.2

loop_
_geom_bond_atom_site_label_1
_geom_bond_atom_site_label_2
_geom_bond_distance
Au1A Cl2A 2.2822(6)
Au1A Cl1A 2.2887(6)
Au1A N1A 2.060(2)
Au1A N2A 2.617(2)
Au1A Cl3A 2.2776(7)
Au1B Cl2B 2.2882(6)
Au1B Cl1B 2.2863(6)
Au1B N1B 2.585(2)
Au1B N2B 2.063(2)
Au1B Cl3B 2.2755(7)
C19A H19A 0.9500
C19A C20A 1.395(4)
C19A C18A 1.376(5)
C12B H12B 0.9500
C12B C11B 1.396(4)
C12B C13B 1.379(5)
C12A H12A 0.9500
C12A C11A 1.388(4)
C12A C13A 1.376(5)
N1A C11A 1.355(3)
N1A C15A 1.364(3)
C11A C21A 1.489(4)
N1B C11B 1.337(3)
N1B C15B 1.339(3)
C22B H22A 0.9800
C22B H22B 0.9800
C22B H22C 0.9800
C22B C20B 1.493(4)
C19B H19B 0.9500
C19B C18B 1.372(4)
C19B C20B 1.390(4)
C11B C21B 1.498(4)
C15B C14B 1.398(4)
C15B C16B 1.482(4)
N2A C20A 1.340(3)
N2A C16A 1.334(3)
C22A H22D 0.9800
C22A H22E 0.9800
C22A H22F 0.9800
C22A C20A 1.492(4)
C17B H17B 0.9500
C17B C18B 1.376(4)
C17B C16B 1.390(4)
C14B H14B 0.9500
C14B C13B 1.391(5)
C14A H14A 0.9500
C14A C13A 1.380(4)
C14A C15A 1.384(4)
C18B H18B 0.9500
C21A H21D 0.9800
C21A H21E 0.9800
C21A H21F 0.9800
C13A H13A 0.9500
C20B N2B 1.360(3)
N2B C16B 1.360(3)
C13B H13B 0.9500
C21B H21A 0.9800
C21B H21B 0.9800
C21B H21C 0.9800
C17A H17A 0.9500
C17A C16A 1.390(4)
C17A C18A 1.384(4)
C16A C15A 1.483(4)
C18A H18A 0.9500

loop_
_geom_torsion_atom_site_label_1
_geom_torsion_atom_site_label_2
_geom_torsion_atom_site_label_3
_geom_torsion_atom_site_label_4
_geom_torsion
Au1A N1A C11A C12A 178.9(2)
Au1A N1A C11A C21A -1.5(3)
Au1A N1A C15A C14A -176.71(17)
Au1A N1A C15A C16A 3.1(3)
Au1A N2A C20A C19A 151.2(2)
Au1A N2A C20A C22A -29.9(3)
Au1A N2A C16A C17A -156.8(2)
Au1A N2A C16A C15A 23.8(2)
Au1B N1B C11B C12B 159.8(2)
Au1B N1B C11B C21B -20.5(3)
Au1B N1B C15B C14B -163.3(2)
Au1B N1B C15B C16B 16.7(2)
Au1B N2B C16B C15B 8.7(3)
Au1B N2B C16B C17B -171.77(17)
Cl2B Au1B N1B C11B 101.2(2)
Cl2B Au1B N1B C15B -97.40(15)
Cl2B Au1B N2B C20B -81.08(18)
Cl2B Au1B N2B C16B 94.09(18)
Cl1B Au1B N1B C11B -82.4(2)
Cl1B Au1B N1B C15B 78.94(15)
Cl1B Au1B N2B C20B 92.04(18)
Cl1B Au1B N2B C16B -92.78(18)
Cl2A Au1A N1A C11A 94.38(18)
Cl2A Au1A N1A C15A -85.88(18)
Cl2A Au1A N2A C20A -84.2(2)
Cl2A Au1A N2A C16A 70.23(15)
Cl1A Au1A N1A C11A -81.45(18)
Cl1A Au1A N1A C15A 98.29(18)
Cl1A Au1A N2A C20A 99.3(2)
Cl1A Au1A N2A C16A -106.29(15)
N1A Au1A N2A C20A -171.5(2)
N1A Au1A N2A C16A -17.12(15)
C11A C12A C13A C14A 1.2(5)
C11A N1A C15A C14A 3.0(4)
C11A N1A C15A C16A -177.2(2)
N1B Au1B N2B C20B -174.68(19)
N1B Au1B N2B C16B 0.49(17)
N1B C15B C14B C13B -1.4(4)
N1B C15B C16B C17B 161.5(2)
N1B C15B C16B N2B -19.0(3)
C22B C20B N2B Au1B -6.7(3)
C22B C20B N2B C16B 178.1(2)
C19B C20B N2B Au1B 173.2(2)
C19B C20B N2B C16B -1.9(4)
C11B C12B C13B C14B 0.3(5)
C11B N1B C15B C14B 0.7(4)
C11B N1B C15B C16B -179.2(2)
C15B N1B C11B C12B 0.6(4)
C15B N1B C11B C21B -179.7(2)
C15B C14B C13B C12B 0.9(5)
N2A Au1A N1A C11A -172.5(2)
N2A Au1A N1A C15A 7.28(17)
N2A C16A C15A N1A -21.8(3)
N2A C16A C15A C14A 158.0(2)
C20A C19A C18A C17A 1.9(5)
C20A N2A C16A C17A 1.1(4)
C20A N2A C16A C15A -178.2(2)
C14B C15B C16B C17B -18.4(4)
C14B C15B C16B N2B 161.1(2)
C18B C19B C20B C22B 179.5(3)
C18B C19B C20B N2B -0.5(4)
C18B C17B C16B C15B 177.5(2)
C18B C17B C16B N2B -2.0(4)
C13A C12A C11A N1A -1.3(4)
C13A C12A C11A C21A 179.1(3)
C13A C14A C15A N1A -3.1(4)
C13A C14A C15A C16A 177.1(2)
C20B C19B C18B C17B 1.6(4)
C20B N2B C16B C15B -176.3(2)
C20B N2B C16B C17B 3.2(4)
N2B Au1B N1B C11B -171.1(2)
N2B Au1B N1B C15B -9.67(15)
C13B C12B C11B N1B -1.1(5)
C13B C12B C11B C21B 179.2(3)
C17A C16A C15A N1A 158.8(3)
C17A C16A C15A C14A -21.4(4)
C16B C15B C14B C13B 178.5(3)
C16B C17B C18B C19B -0.4(4)
C16A N2A C20A C19A 0.0(4)
C16A N2A C20A C22A 179.0(2)
C16A C17A C18A C19A -0.8(5)
C15A N1A C11A C12A -0.8(4)
C15A N1A C11A C21A 178.8(2)
C15A C14A C13A C12A 1.0(4)
Cl3A Au1A N1A C11A 16.2(12)
Cl3A Au1A N1A C15A -164.0(9)
Cl3A Au1A N2A C20A 8.0(2)
Cl3A Au1A N2A C16A 162.36(14)
C18A C19A C20A N2A -1.5(5)
C18A C19A C20A C22A 179.5(3)
C18A C17A C16A N2A -0.7(4)
C18A C17A C16A C15A 178.6(3)
Cl3B Au1B N1B C11B 9.9(2)
Cl3B Au1B N1B C15B 171.30(14)
Cl3B Au1B N2B C20B -19.7(17)
Cl3B Au1B N2B C16B 155.5(14)
